data_2237017
loop_
_publ_author_name
'Shenvi, Seema S.'
'Isloor, Arun M.'
'Gerber, Thomas'
'Hosten, Eric'
'Betz, Richard'

_publ_section_title
;
 1-(4-Bromophenyl)-2-(2-chlorophenoxy)ethanone
;
_journal_coeditor_code RZ5023
_journal_issue 12
_journal_name_full 'Acta Crystallographica Section E'
_journal_page_first o3478
_journal_paper_doi 10.1107/S160053681204785X
_journal_volume 68
_journal_year 2012
_chemical_formula_iupac 'C14 H10 Br Cl O2'
_chemical_formula_moiety 'C14 H10 Br Cl O2'
_chemical_formula_sum 'C14 H10 Br Cl O2'
_chemical_formula_weight 325.58
_chemical_melting_point_gt 388
_chemical_melting_point_lt 387
_chemical_name_systematic
;
1-(4-Bromophenyl)-2-(2-chlorophenoxy)ethanone
;
_space_group_IT_number 14
_symmetry_cell_setting monoclinic
_symmetry_space_group_name_Hall '-P 2ybc'
_symmetry_space_group_name_H-M 'P 1 21/c 1'
_atom_sites_solution_hydrogens geom
_atom_sites_solution_primary direct
_atom_sites_solution_secondary difmap
_audit_creation_method SHELXL-97
_cell_angle_alpha 90.00
_cell_angle_beta 129.135(2)
_cell_angle_gamma 90.00
_cell_formula_units_Z 4
_cell_length_a 15.2653(8)
_cell_length_b 4.5541(2)
_cell_length_c 23.7336(9)
_cell_measurement_reflns_used 8161
_cell_measurement_temperature 200(2)
_cell_measurement_theta_max 28.22
_cell_measurement_theta_min 2.67
_cell_volume 1279.80(11)
_computing_cell_refinement 'SAINT (Bruker, 2010)'
_computing_data_collection 'APEX2 (Bruker, 2010)'
_computing_data_reduction 'SAINT (Bruker, 2010)'
_computing_molecular_graphics 'ORTEP-3 (Farrugia, 2012) and <i>Mercury</i> (Macrae <i>et al.</i>, 2008)'
_computing_publication_material 'SHELXL97 (Sheldrick, 2008) and PLATON (Spek, 2009)'
_computing_structure_refinement 'SHELXL97 (Sheldrick, 2008)'
_computing_structure_solution 'SHELXS97 (Sheldrick, 2008)'
_diffrn_ambient_temperature 200(2)
_diffrn_measured_fraction_theta_full 0.993
_diffrn_measured_fraction_theta_max 0.993
_diffrn_measurement_device_type 'Bruker APEXII CCD'
_diffrn_measurement_method '\f and \w scans'
_diffrn_radiation_monochromator graphite
_diffrn_radiation_source 'fine-focus sealed tube'
_diffrn_radiation_type MoK\a
_diffrn_radiation_wavelength 0.71073
_diffrn_reflns_av_R_equivalents 0.0761
_diffrn_reflns_av_sigmaI/netI 0.4422
_diffrn_reflns_limit_h_max 17
_diffrn_reflns_limit_h_min -20
_diffrn_reflns_limit_k_max 6
_diffrn_reflns_limit_k_min -5
_diffrn_reflns_limit_l_max 31
_diffrn_reflns_limit_l_min -28
_diffrn_reflns_number 15447
_diffrn_reflns_theta_full 27.99
_diffrn_reflns_theta_max 27.99
_diffrn_reflns_theta_min 2.21
_exptl_absorpt_coefficient_mu 3.410
_exptl_absorpt_correction_T_max 0.8113
_exptl_absorpt_correction_T_min 0.3773
_exptl_absorpt_correction_type multi-scan
_exptl_absorpt_process_details
;
(SADABS; Bruker, 2008)
;
_exptl_crystal_colour colourless
_exptl_crystal_density_diffrn 1.690
_exptl_crystal_density_method 'not measured'
_exptl_crystal_description needle
_exptl_crystal_F_000 648
_exptl_crystal_size_max 0.36
_exptl_crystal_size_mid 0.07
_exptl_crystal_size_min 0.06
_refine_diff_density_max 0.651
_refine_diff_density_min -1.036
_refine_ls_extinction_method none
_refine_ls_goodness_of_fit_ref 1.021
_refine_ls_hydrogen_treatment constr
_refine_ls_matrix_type full
_refine_ls_number_parameters 163
_refine_ls_number_reflns 3040
_refine_ls_number_restraints 0
_refine_ls_restrained_S_all 1.021
_refine_ls_R_factor_all 0.2065
_refine_ls_R_factor_gt 0.0405
_refine_ls_shift/su_max 0.001
_refine_ls_shift/su_mean 0.000
_refine_ls_structure_factor_coef Fsqd
_refine_ls_weighting_details 'calc w=1/[\s^2^(Fo^2^)+(0.0791P)^2^+0.0906P] where P=(Fo^2^+2Fc^2^)/3'
_refine_ls_weighting_scheme calc
_refine_ls_wR_factor_gt 0.1079
_refine_ls_wR_factor_ref 0.1246
_reflns_number_gt 1953
_reflns_number_total 3040
_reflns_threshold_expression I>2sigma(I)
_cod_data_source_file rz5023.cif
_cod_data_source_block I
_cod_original_cell_volume 1279.80(10)
_cod_original_sg_symbol_H-M 'P 21/c'
_cod_database_code 2237017
_cod_database_fobs_code 2237017

loop_
_symmetry_equiv_pos_as_xyz
'x, y, z'
'-x, y+1/2, -z+1/2'
'-x, -y, -z'
'x, -y-1/2, z-1/2'

loop_
_atom_site_type_symbol
_atom_site_label
_atom_site_fract_x
_atom_site_fract_y
_atom_site_fract_z
_atom_site_U_iso_or_equiv
_atom_site_adp_type
_atom_site_calc_flag
_atom_site_refinement_flags
_atom_site_occupancy
_atom_site_symmetry_multiplicity
Br Br1 0.47277(3) 0.61050(9) 0.417783(13) 0.05712(18) Uani d . 1 1
Cl Cl1 -0.03928(6) -0.09989(17) -0.16076(3) 0.0401(2) Uani d . 1 1
O O1 0.07748(15) 0.1858(5) -0.02338(8) 0.0382(5) Uani d . 1 1
O O2 0.27246(18) -0.0310(6) 0.09698(10) 0.0438(5) Uani d . 1 1
C C1 0.1230(2) 0.3184(8) 0.04422(12) 0.0369(7) Uani d . 1 1
H H1A 0.0676 0.3028 0.0528 0.044 Uiso calc R 1 1
H H1B 0.1366 0.5294 0.0424 0.044 Uiso calc R 1 1
C C2 0.2335(2) 0.1727(7) 0.10682(12) 0.0306(6) Uani d . 1 1
C C11 0.1262(2) 0.2570(7) -0.05457(12) 0.0324(7) Uani d . 1 1
C C12 0.0776(2) 0.1275(7) -0.12175(12) 0.0316(6) Uani d . 1 1
C C13 0.1196(3) 0.1825(8) -0.15782(14) 0.0428(8) Uani d . 1 1
H H13 0.0856 0.0939 -0.2036 0.051 Uiso calc R 1 1
C C14 0.2109(3) 0.3659(8) -0.12732(16) 0.0483(9) Uani d . 1 1
H H14 0.2412 0.4013 -0.1515 0.058 Uiso calc R 1 1
C C15 0.2582(3) 0.4979(9) -0.06159(15) 0.0453(8) Uani d . 1 1
H H15 0.3198 0.6292 -0.0413 0.054 Uiso calc R 1 1
C C16 0.2173(2) 0.4421(8) -0.02466(14) 0.0403(7) Uani d . 1 1
H H16 0.2520 0.5310 0.0212 0.048 Uiso calc R 1 1
C C21 0.2890(2) 0.2917(7) 0.18133(11) 0.0290(6) Uani d . 1 1
C C22 0.3935(2) 0.1744(8) 0.23899(13) 0.0373(7) Uani d . 1 1
H H22 0.4271 0.0270 0.2298 0.045 Uiso calc R 1 1
C C23 0.4487(2) 0.2704(8) 0.30945(13) 0.0398(7) Uani d . 1 1
H H23 0.5207 0.1938 0.3485 0.048 Uiso calc R 1 1
C C24 0.3973(2) 0.4787(8) 0.32182(12) 0.0361(7) Uani d . 1 1
C C25 0.2928(2) 0.5983(7) 0.26559(13) 0.0379(7) Uani d . 1 1
H H25 0.2582 0.7413 0.2751 0.046 Uiso calc R 1 1
C C26 0.2403(2) 0.5033(8) 0.19527(12) 0.0332(6) Uani d . 1 1
H H26 0.1696 0.5854 0.1561 0.040 Uiso calc R 1 1

loop_
_atom_site_aniso_label
_atom_site_aniso_U_11
_atom_site_aniso_U_22
_atom_site_aniso_U_33
_atom_site_aniso_U_12
_atom_site_aniso_U_13
_atom_site_aniso_U_23
Br1 0.0536(2) 0.0768(4) 0.02415(17) -0.00832(17) 0.01652(15) -0.01059(11)
Cl1 0.0349(3) 0.0493(6) 0.0267(3) -0.0069(3) 0.0150(3) -0.0092(2)
O1 0.0282(8) 0.0587(16) 0.0232(8) -0.0105(9) 0.0142(7) -0.0105(8)
O2 0.0493(12) 0.0416(16) 0.0369(10) 0.0035(11) 0.0255(9) -0.0058(9)
C1 0.0286(12) 0.054(2) 0.0227(10) 0.0008(13) 0.0136(9) -0.0059(11)
C2 0.0279(11) 0.036(2) 0.0276(11) -0.0055(12) 0.0171(9) -0.0044(10)
C11 0.0263(11) 0.043(2) 0.0243(10) 0.0033(12) 0.0143(9) 0.0022(10)
C12 0.0290(12) 0.035(2) 0.0242(10) 0.0031(11) 0.0134(9) 0.0024(9)
C13 0.0496(16) 0.049(2) 0.0318(12) 0.0052(15) 0.0265(12) 0.0039(12)
C14 0.0552(19) 0.054(3) 0.0468(16) 0.0000(16) 0.0372(15) 0.0092(13)
C15 0.0404(15) 0.046(2) 0.0441(15) -0.0032(15) 0.0242(13) 0.0077(14)
C16 0.0327(13) 0.047(2) 0.0289(12) -0.0016(13) 0.0134(11) -0.0006(11)
C21 0.0240(11) 0.0334(19) 0.0255(10) -0.0054(11) 0.0137(9) -0.0034(10)
C22 0.0246(11) 0.050(2) 0.0313(12) 0.0016(12) 0.0148(10) 0.0000(11)
C23 0.0249(11) 0.055(2) 0.0288(11) 0.0004(13) 0.0121(9) 0.0036(12)
C24 0.0320(12) 0.050(2) 0.0208(10) -0.0104(13) 0.0141(10) -0.0063(10)
C25 0.0343(13) 0.047(2) 0.0276(12) -0.0023(13) 0.0171(10) -0.0071(10)
C26 0.0265(12) 0.041(2) 0.0256(11) -0.0014(12) 0.0133(9) -0.0028(10)

loop_
_atom_type_symbol
_atom_type_description
_atom_type_scat_dispersion_real
_atom_type_scat_dispersion_imag
_atom_type_scat_source
C C 0.0033 0.0016 'International Tables Vol C Tables 4.2.6.8 and 6.1.1.4'
H H 0.0000 0.0000 'International Tables Vol C Tables 4.2.6.8 and 6.1.1.4'
Br Br -0.2901 2.4595 'International Tables Vol C Tables 4.2.6.8 and 6.1.1.4'
Cl Cl 0.1484 0.1585 'International Tables Vol C Tables 4.2.6.8 and 6.1.1.4'
O O 0.0106 0.0060 'International Tables Vol C Tables 4.2.6.8 and 6.1.1.4'

loop_
_geom_angle_atom_site_label_1
_geom_angle_atom_site_label_2
_geom_angle_atom_site_label_3
_geom_angle
C11 O1 C1 117.5(2)
O1 C1 C2 111.6(2)
O1 C1 H1A 109.3
C2 C1 H1A 109.3
O1 C1 H1B 109.3
C2 C1 H1B 109.3
H1A C1 H1B 108.0
O2 C2 C21 121.9(2)
O2 C2 C1 121.7(2)
C21 C2 C1 116.5(2)
O1 C11 C16 125.3(2)
O1 C11 C12 115.8(2)
C16 C11 C12 118.9(2)
C13 C12 C11 120.8(3)
C13 C12 Cl1 120.0(2)
C11 C12 Cl1 119.2(2)
C14 C13 C12 119.9(3)
C14 C13 H13 120.1
C12 C13 H13 120.1
C13 C14 C15 119.6(3)
C13 C14 H14 120.2
C15 C14 H14 120.2
C14 C15 C16 121.0(3)
C14 C15 H15 119.5
C16 C15 H15 119.5
C11 C16 C15 119.9(3)
C11 C16 H16 120.1
C15 C16 H16 120.1
C26 C21 C22 119.2(2)
C26 C21 C2 123.2(2)
C22 C21 C2 117.6(3)
C23 C22 C21 120.7(3)
C23 C22 H22 119.6
C21 C22 H22 119.6
C24 C23 C22 118.7(2)
C24 C23 H23 120.6
C22 C23 H23 120.6
C23 C24 C25 121.9(2)
C23 C24 Br1 118.72(19)
C25 C24 Br1 119.4(2)
C26 C25 C24 118.3(3)
C26 C25 H25 120.9
C24 C25 H25 120.9
C21 C26 C25 121.1(2)
C21 C26 H26 119.4
C25 C26 H26 119.4

loop_
_geom_bond_atom_site_label_1
_geom_bond_atom_site_label_2
_geom_bond_distance
Br1 C24 1.887(2)
Cl1 C12 1.740(3)
O1 C11 1.379(3)
O1 C1 1.419(3)
O2 C2 1.202(4)
C1 C2 1.526(4)
C1 H1A 0.9900
C1 H1B 0.9900
C2 C21 1.499(3)
C11 C16 1.380(4)
C11 C12 1.395(3)
C12 C13 1.379(4)
C13 C14 1.375(5)
C13 H13 0.9500
C14 C15 1.376(5)
C14 H14 0.9500
C15 C16 1.383(4)
C15 H15 0.9500
C16 H16 0.9500
C21 C26 1.378(4)
C21 C22 1.396(4)
C22 C23 1.385(4)
C22 H22 0.9500
C23 C24 1.376(5)
C23 H23 0.9500
C24 C25 1.391(4)
C25 C26 1.388(3)
C25 H25 0.9500
C26 H26 0.9500

loop_
_geom_hbond_atom_site_label_D
_geom_hbond_atom_site_label_H
_geom_hbond_atom_site_label_A
_geom_hbond_site_symmetry_A
_geom_hbond_distance_DH
_geom_hbond_distance_HA
_geom_hbond_distance_DA
_geom_hbond_angle_DHA
C1 H1B O2 1_565 0.99 2.57 3.457(4) 149.3
C16 H16 O2 1_565 0.95 2.57 3.425(4) 150.1

loop_
_geom_torsion_atom_site_label_1
_geom_torsion_atom_site_label_2
_geom_torsion_atom_site_label_3
_geom_torsion_atom_site_label_4
_geom_torsion
C11 O1 C1 C2 -77.1(3)
O1 C1 C2 O2 -0.8(4)
O1 C1 C2 C21 -179.2(2)
C1 O1 C11 C16 1.5(4)
C1 O1 C11 C12 -178.6(3)
O1 C11 C12 C13 -179.8(3)
C16 C11 C12 C13 0.1(4)
O1 C11 C12 Cl1 1.5(4)
C16 C11 C12 Cl1 -178.6(2)
C11 C12 C13 C14 0.3(5)
Cl1 C12 C13 C14 179.0(3)
C12 C13 C14 C15 -1.3(5)
C13 C14 C15 C16 1.9(6)
O1 C11 C16 C15 -179.6(3)
C12 C11 C16 C15 0.5(5)
C14 C15 C16 C11 -1.5(6)
O2 C2 C21 C26 -172.8(3)
C1 C2 C21 C26 5.6(4)
O2 C2 C21 C22 5.4(4)
C1 C2 C21 C22 -176.2(3)
C26 C21 C22 C23 -0.6(4)
C2 C21 C22 C23 -178.9(3)
C21 C22 C23 C24 1.6(5)
C22 C23 C24 C25 -1.1(5)
C22 C23 C24 Br1 -179.8(2)
C23 C24 C25 C26 -0.3(5)
Br1 C24 C25 C26 178.4(2)
C22 C21 C26 C25 -0.8(4)
C2 C21 C26 C25 177.3(3)
C24 C25 C26 C21 1.3(5)

loop_
_cod_related_entry_id
_cod_related_entry_database
_cod_related_entry_code
1 ChemSpider 783902
